data_4067499
loop_
_publ_author_name
'Guo, Jiayi'
'Lee, Jia-Shin'
'Foo, Ming-Choo'
'Lau, Kai-Chung'
'Xi, Hong-Wei'
'Lim, Kok Hwa'
'So, Cheuk-Wai'

_publ_section_title
;
 Synthesis and Characterization of Magnesium and Aluminum
 Bis(phosphoranyl)methanediide Complexes
;
_journal_issue 4
_journal_name_full Organometallics
_journal_page_first 939
_journal_paper_doi 10.1021/om900985f
_journal_volume 29
_journal_year 2010
_chemical_formula_sum 'C34.5 H42 Mg N2 P2 Si2'
_chemical_formula_weight 627.13
_chemical_name_systematic
;

 ?

;
_space_group_IT_number 2
_symmetry_cell_setting triclinic
_symmetry_space_group_name_Hall '-P 1'
_symmetry_space_group_name_H-M 'P -1'
_atom_sites_solution_hydrogens geom
_atom_sites_solution_primary direct
_atom_sites_solution_secondary difmap
_audit_creation_method SHELXL-97
_cell_angle_alpha 83.6320(10)
_cell_angle_beta 87.2910(10)
_cell_angle_gamma 89.1870(10)
_cell_formula_units_Z 4
_cell_length_a 13.4977(3)
_cell_length_b 13.7157(3)
_cell_length_c 19.3123(5)
_cell_measurement_reflns_used 9192
_cell_measurement_temperature 173(2)
_cell_measurement_theta_max 0.00
_cell_measurement_theta_min 0.00
_cell_volume 3549.12(14)
_computing_cell_refinement 'Bruker SMART'
_computing_data_collection 'Bruker SMART'
_computing_data_reduction 'Bruker SAINT'
_computing_molecular_graphics 'Bruker SHELXTL'
_computing_publication_material 'Bruker SHELXTL'
_computing_structure_refinement 'SHELXL-97 (Sheldrick, 1997)'
_computing_structure_solution 'SHELXS-97 (Sheldrick, 1990)'
_diffrn_ambient_temperature 173(2)
_diffrn_measured_fraction_theta_full 0.995
_diffrn_measured_fraction_theta_max 0.995
_diffrn_measurement_device_type 'CCD area detector'
_diffrn_measurement_method 'phi and omega scans'
_diffrn_radiation_monochromator graphite
_diffrn_radiation_source 'fine-focus sealed tube'
_diffrn_radiation_type MoK\a
_diffrn_radiation_wavelength 0.71073
_diffrn_reflns_av_R_equivalents 0.0589
_diffrn_reflns_av_sigmaI/netI 0.0590
_diffrn_reflns_limit_h_max 18
_diffrn_reflns_limit_h_min -16
_diffrn_reflns_limit_k_max 18
_diffrn_reflns_limit_k_min -18
_diffrn_reflns_limit_l_max 26
_diffrn_reflns_limit_l_min -26
_diffrn_reflns_number 77606
_diffrn_reflns_theta_full 29.03
_diffrn_reflns_theta_max 29.03
_diffrn_reflns_theta_min 1.06
_exptl_absorpt_coefficient_mu 0.233
_exptl_absorpt_correction_T_max 0.9167
_exptl_absorpt_correction_T_min 0.9126
_exptl_absorpt_correction_type multi-scan
_exptl_absorpt_process_details sadabs
_exptl_crystal_colour colourless
_exptl_crystal_density_diffrn 1.174
_exptl_crystal_density_method 'not measured'
_exptl_crystal_description block
_exptl_crystal_F_000 1332
_exptl_crystal_size_max 0.40
_exptl_crystal_size_mid 0.40
_exptl_crystal_size_min 0.38
_refine_diff_density_max 0.500
_refine_diff_density_min -0.789
_refine_diff_density_rms 0.166
_refine_ls_extinction_method none
_refine_ls_goodness_of_fit_ref 1.080
_refine_ls_hydrogen_treatment constr
_refine_ls_matrix_type full
_refine_ls_number_parameters 826
_refine_ls_number_reflns 18832
_refine_ls_number_restraints 39
_refine_ls_restrained_S_all 1.079
_refine_ls_R_factor_all 0.0841
_refine_ls_R_factor_gt 0.0511
_refine_ls_shift/su_max 0.001
_refine_ls_shift/su_mean 0.000
_refine_ls_structure_factor_coef Fsqd
_refine_ls_weighting_details 'calc w=1/[\s^2^(Fo^2^)+(0.1079P)^2^+1.3815P] where P=(Fo^2^+2Fc^2^)/3'
_refine_ls_weighting_scheme calc
_refine_ls_wR_factor_gt 0.1501
_refine_ls_wR_factor_ref 0.1961
_reflns_number_gt 13119
_reflns_number_total 18832
_reflns_threshold_expression >2sigma(I)
_cod_data_source_file om900985f_si_001.cif
_cod_data_source_block scw17
_cod_depositor_comments
;
The following automatic conversions were performed:

'_symmetry_cell_setting' value 'Triclinic' changed to 'triclinic'
according to /home/saulius/struct/CIF-dictionaries/cif_core.dic
dictionary named 'cif_core.dic' version 2.4.1 from 2010-06-29.

Automatic conversion script
Id: cif_fix_values 1715 2011-07-08 13:25:40Z adriana 
;
_cod_original_sg_symbol_H-M P-1
_cod_original_formula_sum 'C34.50 H42 Mg N2 P2 Si2'
_cod_database_code 4067499

loop_
_symmetry_equiv_pos_as_xyz
'x, y, z'
'-x, -y, -z'

loop_
_atom_site_label
_atom_site_type_symbol
_atom_site_fract_x
_atom_site_fract_y
_atom_site_fract_z
_atom_site_U_iso_or_equiv
_atom_site_adp_type
_atom_site_occupancy
_atom_site_symmetry_multiplicity
_atom_site_calc_flag
_atom_site_refinement_flags
_atom_site_disorder_assembly
_atom_site_disorder_group
C63 C 0.0204(7) 0.2106(7) 0.8531(7) 0.101(4) Uani 0.768(7) 1 d PD A 1
H63A H -0.0237 0.1609 0.8390 0.151 Uiso 0.768(7) 1 calc PR A 1
H63B H -0.0115 0.2753 0.8457 0.151 Uiso 0.768(7) 1 calc PR A 1
H63C H 0.0339 0.1953 0.9025 0.151 Uiso 0.768(7) 1 calc PR A 1
C64 C 0.1156(3) 0.2110(3) 0.8103(3) 0.0474(12) Uani 0.768(7) 1 d PD A 1
C65 C 0.1463(6) 0.1265(5) 0.7835(4) 0.0435(18) Uani 0.768(7) 1 d PD A 1
H65 H 0.1076 0.0688 0.7932 0.052 Uiso 0.768(7) 1 calc PR A 1
C66 C 0.2337(3) 0.1244(3) 0.7424(2) 0.0466(12) Uani 0.768(7) 1 d PD A 1
H66 H 0.2537 0.0664 0.7226 0.056 Uiso 0.768(7) 1 calc PR A 1
C67 C 0.2906(6) 0.2075(5) 0.7308(4) 0.0510(18) Uani 0.768(7) 1 d PD A 1
H67 H 0.3517 0.2064 0.7043 0.061 Uiso 0.768(7) 1 calc PR A 1
C68 C 0.2597(4) 0.2911(3) 0.7573(3) 0.0513(12) Uani 0.768(7) 1 d PD A 1
H68 H 0.2981 0.3489 0.7476 0.062 Uiso 0.768(7) 1 calc PR A 1
C69 C 0.1728(8) 0.2929(5) 0.7982(5) 0.0432(18) Uani 0.768(7) 1 d PD A 1
H69 H 0.1531 0.3511 0.8177 0.052 Uiso 0.768(7) 1 calc PR A 1
C63A C 0.3094(18) 0.183(2) 0.7183(15) 0.063(8) Uani 0.232(7) 1 d PDU A 2
H63D H 0.3372 0.1175 0.7311 0.095 Uiso 0.232(7) 1 calc PR A 2
H63E H 0.3571 0.2327 0.7276 0.095 Uiso 0.232(7) 1 calc PR A 2
H63F H 0.2958 0.1909 0.6686 0.095 Uiso 0.232(7) 1 calc PR A 2
C64A C 0.2156(10) 0.1954(10) 0.7602(6) 0.043(4) Uani 0.232(7) 1 d PD A 2
C65A C 0.142(2) 0.1276(17) 0.7637(10) 0.041(6) Uani 0.232(7) 1 d PD A 2
H65A H 0.1492 0.0724 0.7382 0.050 Uiso 0.232(7) 1 calc PR A 2
C66A C 0.0547(13) 0.1394(13) 0.8049(10) 0.084(7) Uani 0.232(7) 1 d PDU A 2
H66A H 0.0041 0.0913 0.8095 0.101 Uiso 0.232(7) 1 calc PR A 2
C67A C 0.045(2) 0.223(2) 0.8382(17) 0.117(17) Uani 0.232(7) 1 d PDU A 2
H67A H -0.0058 0.2273 0.8735 0.141 Uiso 0.232(7) 1 calc PR A 2
C68A C 0.1077(15) 0.2975(12) 0.8203(11) 0.083(8) Uani 0.232(7) 1 d PDU A 2
H68A H 0.0907 0.3603 0.8338 0.099 Uiso 0.232(7) 1 calc PR A 2
C69A C 0.197(2) 0.2858(15) 0.7826(18) 0.041(7) Uani 0.232(7) 1 d PD A 2
H69A H 0.2430 0.3379 0.7729 0.049 Uiso 0.232(7) 1 calc PR A 2
Mg1 Mg 0.27913(6) 0.36317(5) 0.20959(4) 0.02045(16) Uani 1 1 d . . .
Mg2 Mg 0.23196(6) 0.17943(5) 0.28986(4) 0.02103(17) Uani 1 1 d . . .
C1 C 0.21384(16) 0.33402(16) 0.31739(11) 0.0211(4) Uani 1 1 d . . .
C2 C 0.28799(16) 0.21135(16) 0.17862(11) 0.0198(4) Uani 1 1 d . . .
C3 C 0.5330(2) 0.5116(2) 0.17599(16) 0.0416(7) Uani 1 1 d . . .
H3A H 0.5793 0.4616 0.1959 0.062 Uiso 1 1 calc R . .
H3B H 0.5698 0.5704 0.1571 0.062 Uiso 1 1 calc R . .
H3C H 0.4981 0.4861 0.1386 0.062 Uiso 1 1 calc R . .
C4 C 0.3692(3) 0.6549(2) 0.2116(2) 0.0579(9) Uani 1 1 d . . .
H4A H 0.3344 0.6412 0.1704 0.087 Uiso 1 1 calc R . .
H4B H 0.4148 0.7096 0.1989 0.087 Uiso 1 1 calc R . .
H4C H 0.3209 0.6721 0.2478 0.087 Uiso 1 1 calc R . .
C5 C 0.5117(3) 0.5760(3) 0.32018(19) 0.0723(13) Uani 1 1 d . . .
H5A H 0.4652 0.5889 0.3587 0.108 Uiso 1 1 calc R . .
H5B H 0.5511 0.6348 0.3055 0.108 Uiso 1 1 calc R . .
H5C H 0.5559 0.5215 0.3357 0.108 Uiso 1 1 calc R . .
C6 C 0.24330(19) 0.52571(18) 0.36986(13) 0.0283(5) Uani 1 1 d . . .
C7 C 0.1660(2) 0.56894(19) 0.33260(14) 0.0345(6) Uani 1 1 d . . .
H7 H 0.1425 0.5383 0.2948 0.041 Uiso 1 1 calc R . .
C8 C 0.1224(2) 0.6559(2) 0.34919(18) 0.0485(8) Uani 1 1 d . . .
H8 H 0.0698 0.6849 0.3228 0.058 Uiso 1 1 calc R . .
C9 C 0.1563(3) 0.7002(2) 0.4048(2) 0.0610(10) Uani 1 1 d . . .
H9 H 0.1265 0.7594 0.4171 0.073 Uiso 1 1 calc R . .
C10 C 0.2330(3) 0.6579(3) 0.44191(19) 0.0559(9) Uani 1 1 d . . .
H10 H 0.2557 0.6884 0.4800 0.067 Uiso 1 1 calc R . .
C11 C 0.2783(2) 0.5717(2) 0.42500(15) 0.0412(7) Uani 1 1 d . . .
H11 H 0.3323 0.5442 0.4505 0.049 Uiso 1 1 calc R . .
C12 C 0.38268(19) 0.36410(19) 0.40428(13) 0.0295(5) Uani 1 1 d . . .
C13 C 0.4772(2) 0.3330(2) 0.38288(16) 0.0430(7) Uani 1 1 d . . .
H13 H 0.4978 0.3425 0.3349 0.052 Uiso 1 1 calc R . .
C14 C 0.5416(3) 0.2880(3) 0.4314(2) 0.0610(10) Uani 1 1 d . . .
H14 H 0.6058 0.2672 0.4164 0.073 Uiso 1 1 calc R . .
C15 C 0.5121(3) 0.2739(3) 0.5010(2) 0.0669(11) Uani 1 1 d . . .
H15 H 0.5561 0.2437 0.5341 0.080 Uiso 1 1 calc R . .
C16 C 0.4190(3) 0.3034(3) 0.52258(17) 0.0623(11) Uani 1 1 d . . .
H16 H 0.3992 0.2936 0.5707 0.075 Uiso 1 1 calc R . .
C17 C 0.3539(2) 0.3472(2) 0.47522(14) 0.0414(7) Uani 1 1 d . . .
H17 H 0.2894 0.3660 0.4908 0.050 Uiso 1 1 calc R . .
C18 C 0.10462(17) 0.29806(18) 0.45336(12) 0.0247(5) Uani 1 1 d . . .
C19 C 0.08743(19) 0.3861(2) 0.48164(13) 0.0308(5) Uani 1 1 d . . .
H19 H 0.0690 0.4433 0.4526 0.037 Uiso 1 1 calc R . .
C20 C 0.0974(2) 0.3900(2) 0.55280(15) 0.0414(7) Uani 1 1 d . . .
H20 H 0.0851 0.4498 0.5723 0.050 Uiso 1 1 calc R . .
C21 C 0.1251(2) 0.3067(3) 0.59508(14) 0.0466(8) Uani 1 1 d . . .
H21 H 0.1322 0.3099 0.6435 0.056 Uiso 1 1 calc R . .
C22 C 0.1424(2) 0.2198(2) 0.56741(14) 0.0425(7) Uani 1 1 d . . .
H22 H 0.1616 0.1630 0.5966 0.051 Uiso 1 1 calc R . .
C23 C 0.13185(19) 0.2149(2) 0.49646(13) 0.0308(5) Uani 1 1 d . . .
H23 H 0.1433 0.1545 0.4775 0.037 Uiso 1 1 calc R . .
C24 C -0.00531(17) 0.35715(16) 0.33074(12) 0.0244(5) Uani 1 1 d . . .
C25 C -0.09067(19) 0.3636(2) 0.37351(14) 0.0325(5) Uani 1 1 d . . .
H25 H -0.0893 0.3404 0.4217 0.039 Uiso 1 1 calc R . .
C26 C -0.1777(2) 0.4034(2) 0.34656(18) 0.0453(7) Uani 1 1 d . . .
H26 H -0.2353 0.4077 0.3764 0.054 Uiso 1 1 calc R . .
C27 C -0.1810(2) 0.4368(2) 0.2768(2) 0.0522(8) Uani 1 1 d . . .
H27 H -0.2406 0.4643 0.2584 0.063 Uiso 1 1 calc R . .
C28 C -0.0974(2) 0.4302(2) 0.23353(17) 0.0481(8) Uani 1 1 d . . .
H28 H -0.0998 0.4524 0.1852 0.058 Uiso 1 1 calc R . .
C29 C -0.0101(2) 0.3916(2) 0.26005(14) 0.0362(6) Uani 1 1 d . . .
H29 H 0.0473 0.3883 0.2299 0.043 Uiso 1 1 calc R . .
C30 C -0.0761(3) 0.0942(3) 0.43132(19) 0.0561(9) Uani 1 1 d . . .
H30A H -0.0320 0.0853 0.4705 0.084 Uiso 1 1 calc R . .
H30B H -0.1217 0.0388 0.4344 0.084 Uiso 1 1 calc R . .
H30C H -0.1141 0.1553 0.4331 0.084 Uiso 1 1 calc R . .
C31 C -0.0854(3) 0.1331(2) 0.27566(19) 0.0506(8) Uani 1 1 d . . .
H31A H -0.1134 0.1987 0.2796 0.076 Uiso 1 1 calc R . .
H31B H -0.1391 0.0853 0.2788 0.076 Uiso 1 1 calc R . .
H31C H -0.0486 0.1329 0.2307 0.076 Uiso 1 1 calc R . .
C32 C 0.0537(2) -0.0237(2) 0.3380(2) 0.0536(9) Uani 1 1 d . . .
H32A H 0.0897 -0.0227 0.2927 0.080 Uiso 1 1 calc R . .
H32B H 0.0004 -0.0720 0.3411 0.080 Uiso 1 1 calc R . .
H32C H 0.0994 -0.0415 0.3754 0.080 Uiso 1 1 calc R . .
C33 C 0.3352(3) 0.5369(2) 0.02222(18) 0.0514(8) Uani 1 1 d . . .
H33A H 0.3663 0.5592 0.0625 0.077 Uiso 1 1 calc R . .
H33B H 0.3247 0.5931 -0.0127 0.077 Uiso 1 1 calc R . .
H33C H 0.3785 0.4886 0.0019 0.077 Uiso 1 1 calc R . .
C34 C 0.1355(3) 0.5703(2) 0.09457(17) 0.0505(8) Uani 1 1 d . . .
H34A H 0.0684 0.5444 0.1045 0.076 Uiso 1 1 calc R . .
H34B H 0.1324 0.6319 0.0638 0.076 Uiso 1 1 calc R . .
H34C H 0.1648 0.5821 0.1383 0.076 Uiso 1 1 calc R . .
C35 C 0.1549(3) 0.4548(2) -0.03080(16) 0.0508(8) Uani 1 1 d . . .
H35A H 0.1995 0.4137 -0.0570 0.076 Uiso 1 1 calc R . .
H35B H 0.1424 0.5170 -0.0593 0.076 Uiso 1 1 calc R . .
H35C H 0.0920 0.4206 -0.0191 0.076 Uiso 1 1 calc R . .
C36 C 0.11845(17) 0.21239(17) 0.08843(11) 0.0231(5) Uani 1 1 d . . .
C37 C 0.03392(18) 0.27162(19) 0.08313(13) 0.0305(5) Uani 1 1 d . . .
H37 H 0.0384 0.3397 0.0876 0.037 Uiso 1 1 calc R . .
C38 C -0.0568(2) 0.2316(2) 0.07134(16) 0.0425(7) Uani 1 1 d . . .
H38 H -0.1139 0.2729 0.0673 0.051 Uiso 1 1 calc R . .
C39 C -0.0655(2) 0.1332(2) 0.06547(16) 0.0415(7) Uani 1 1 d . . .
H39 H -0.1280 0.1067 0.0572 0.050 Uiso 1 1 calc R . .
C40 C 0.0169(2) 0.0733(2) 0.07164(15) 0.0395(6) Uani 1 1 d . . .
H40 H 0.0112 0.0051 0.0679 0.047 Uiso 1 1 calc R . .
C41 C 0.10815(19) 0.11207(19) 0.08325(14) 0.0313(5) Uani 1 1 d . . .
H41 H 0.1645 0.0700 0.0877 0.038 Uiso 1 1 calc R . .
C42 C 0.31437(18) 0.24236(17) 0.02541(11) 0.0241(5) Uani 1 1 d . . .
C43 C 0.2802(2) 0.19903(19) -0.03074(12) 0.0295(5) Uani 1 1 d . . .
H43 H 0.2121 0.1830 -0.0316 0.035 Uiso 1 1 calc R . .
C44 C 0.3454(2) 0.1791(2) -0.08558(13) 0.0380(6) Uani 1 1 d . . .
H44 H 0.3217 0.1490 -0.1235 0.046 Uiso 1 1 calc R . .
C45 C 0.4444(2) 0.2030(2) -0.08502(15) 0.0410(7) Uani 1 1 d . . .
H45 H 0.4891 0.1877 -0.1219 0.049 Uiso 1 1 calc R . .
C46 C 0.4784(2) 0.2492(2) -0.03093(16) 0.0398(6) Uani 1 1 d . . .
H46 H 0.5461 0.2673 -0.0313 0.048 Uiso 1 1 calc R . .
C47 C 0.4143(2) 0.26917(19) 0.02380(14) 0.0317(5) Uani 1 1 d . . .
H47 H 0.4383 0.3014 0.0607 0.038 Uiso 1 1 calc R . .
C48 C 0.33802(17) 0.01113(16) 0.14675(12) 0.0245(5) Uani 1 1 d . . .
C49 C 0.3713(2) 0.01079(19) 0.07729(13) 0.0314(5) Uani 1 1 d . . .
H49 H 0.4151 0.0605 0.0565 0.038 Uiso 1 1 calc R . .
C50 C 0.3411(2) -0.0617(2) 0.03842(16) 0.0425(7) Uani 1 1 d . . .
H50 H 0.3636 -0.0609 -0.0090 0.051 Uiso 1 1 calc R . .
C51 C 0.2784(3) -0.1347(2) 0.06826(19) 0.0518(9) Uani 1 1 d . . .
H51 H 0.2579 -0.1842 0.0414 0.062 Uiso 1 1 calc R . .
C52 C 0.2456(2) -0.1359(2) 0.1369(2) 0.0474(8) Uani 1 1 d . . .
H52 H 0.2030 -0.1866 0.1574 0.057 Uiso 1 1 calc R . .
C53 C 0.27460(19) -0.06304(18) 0.17647(15) 0.0330(6) Uani 1 1 d . . .
H53 H 0.2511 -0.0639 0.2237 0.040 Uiso 1 1 calc R . .
C54 C 0.49543(17) 0.13519(17) 0.17954(12) 0.0245(5) Uani 1 1 d . . .
C55 C 0.56300(19) 0.06415(19) 0.16071(14) 0.0308(5) Uani 1 1 d . . .
H55 H 0.5397 0.0020 0.1516 0.037 Uiso 1 1 calc R . .
C56 C 0.6645(2) 0.0831(2) 0.15501(15) 0.0392(6) Uani 1 1 d . . .
H56 H 0.7096 0.0339 0.1418 0.047 Uiso 1 1 calc R . .
C57 C 0.6995(2) 0.1716(2) 0.16826(17) 0.0458(7) Uani 1 1 d . . .
H57 H 0.7686 0.1842 0.1644 0.055 Uiso 1 1 calc R . .
C58 C 0.6331(2) 0.2432(2) 0.1875(2) 0.0507(8) Uani 1 1 d . . .
H58 H 0.6573 0.3048 0.1972 0.061 Uiso 1 1 calc R . .
C59 C 0.5324(2) 0.2258(2) 0.19243(16) 0.0388(6) Uani 1 1 d . . .
H59 H 0.4877 0.2759 0.2048 0.047 Uiso 1 1 calc R . .
C60 C 0.5378(3) 0.0489(3) 0.3504(2) 0.0650(11) Uani 1 1 d . . .
H60A H 0.5746 0.0522 0.3052 0.097 Uiso 1 1 calc R . .
H60B H 0.5709 0.0025 0.3843 0.097 Uiso 1 1 calc R . .
H60C H 0.5356 0.1140 0.3668 0.097 Uiso 1 1 calc R . .
C61 C 0.3383(3) 0.0123(4) 0.42561(18) 0.0787(14) Uani 1 1 d . . .
H61A H 0.3348 0.0804 0.4366 0.118 Uiso 1 1 calc R . .
H61B H 0.3723 -0.0282 0.4624 0.118 Uiso 1 1 calc R . .
H61C H 0.2710 -0.0124 0.4226 0.118 Uiso 1 1 calc R . .
C62 C 0.4184(3) -0.1221(2) 0.3200(2) 0.0689(11) Uani 1 1 d . . .
H62A H 0.3534 -0.1534 0.3277 0.103 Uiso 1 1 calc R . .
H62B H 0.4661 -0.1579 0.3502 0.103 Uiso 1 1 calc R . .
H62C H 0.4411 -0.1230 0.2711 0.103 Uiso 1 1 calc R . .
N1 N 0.36307(14) 0.44577(14) 0.26615(10) 0.0227(4) Uani 1 1 d . . .
N2 N 0.09748(14) 0.17921(14) 0.34328(10) 0.0221(4) Uani 1 1 d . . .
N3 N 0.22683(15) 0.37840(14) 0.11094(9) 0.0230(4) Uani 1 1 d . . .
N4 N 0.34418(15) 0.07987(14) 0.27946(10) 0.0245(4) Uani 1 1 d . . .
P1 P 0.29869(4) 0.41525(4) 0.33825(3) 0.02091(13) Uani 1 1 d . . .
P2 P 0.10665(4) 0.29124(4) 0.35971(3) 0.01923(13) Uani 1 1 d . . .
P3 P 0.23895(4) 0.26260(4) 0.10304(3) 0.01913(13) Uani 1 1 d . . .
P4 P 0.36338(4) 0.11199(4) 0.19700(3) 0.01990(13) Uani 1 1 d . . .
Si1 Si 0.44112(6) 0.54345(5) 0.24540(4) 0.03296(17) Uani 1 1 d . . .
Si2 Si -0.00045(5) 0.09999(5) 0.34727(4) 0.02887(16) Uani 1 1 d . . .
Si3 Si 0.21341(6) 0.47942(5) 0.05095(3) 0.02830(16) Uani 1 1 d . . .
Si4 Si 0.40821(6) 0.00677(6) 0.34059(4) 0.03598(19) Uani 1 1 d . . .

loop_
_atom_site_aniso_label
_atom_site_aniso_U_11
_atom_site_aniso_U_22
_atom_site_aniso_U_33
_atom_site_aniso_U_23
_atom_site_aniso_U_13
_atom_site_aniso_U_12
C63 0.056(4) 0.087(6) 0.152(8) -0.003(5) 0.037(5) 0.023(4)
C64 0.039(2) 0.042(2) 0.060(3) -0.0017(19) 0.001(2) 0.0072(19)
C65 0.046(3) 0.036(3) 0.050(5) -0.004(3) -0.017(3) -0.008(2)
C66 0.053(3) 0.050(3) 0.038(2) -0.0096(18) -0.0096(19) 0.011(2)
C67 0.046(3) 0.068(4) 0.034(4) 0.010(3) 0.007(2) 0.006(3)
C68 0.051(3) 0.050(3) 0.050(3) 0.009(2) -0.001(2) -0.013(2)
C69 0.054(5) 0.036(3) 0.040(5) -0.010(2) 0.000(3) 0.007(3)
C63A 0.058(15) 0.11(2) 0.030(9) -0.027(10) -0.011(9) 0.022(12)
C64A 0.047(8) 0.048(8) 0.034(7) 0.002(6) -0.010(6) 0.013(6)
C65A 0.075(15) 0.039(9) 0.012(8) -0.008(6) -0.016(8) 0.004(8)
C66A 0.063(13) 0.097(16) 0.089(14) 0.014(12) -0.009(10) -0.042(11)
C67A 0.15(4) 0.09(2) 0.12(3) -0.031(18) -0.04(3) -0.07(2)
C68A 0.110(19) 0.055(11) 0.093(16) -0.036(10) -0.056(15) 0.040(12)
C69A 0.055(19) 0.030(8) 0.039(15) -0.016(7) 0.008(11) -0.011(9)
Mg1 0.0240(4) 0.0198(4) 0.0176(3) -0.0018(3) -0.0024(3) -0.0016(3)
Mg2 0.0215(4) 0.0203(4) 0.0208(4) -0.0013(3) 0.0007(3) 0.0019(3)
C1 0.0214(11) 0.0214(10) 0.0205(10) -0.0024(8) -0.0004(8) -0.0010(8)
C2 0.0193(11) 0.0210(10) 0.0194(10) -0.0029(8) -0.0039(8) 0.0021(8)
C3 0.0362(15) 0.0415(16) 0.0447(16) 0.0010(13) 0.0109(12) -0.0049(12)
C4 0.064(2) 0.0284(15) 0.077(2) 0.0014(15) 0.0272(19) -0.0042(14)
C5 0.074(3) 0.096(3) 0.051(2) -0.023(2) 0.0034(18) -0.057(2)
C6 0.0299(13) 0.0277(12) 0.0277(12) -0.0071(9) 0.0059(10) -0.0075(10)
C7 0.0362(15) 0.0308(13) 0.0361(14) -0.0039(11) 0.0039(11) -0.0008(11)
C8 0.0459(18) 0.0367(16) 0.061(2) -0.0021(14) 0.0099(15) 0.0087(13)
C9 0.063(2) 0.0367(17) 0.084(3) -0.0227(17) 0.025(2) -0.0001(16)
C10 0.063(2) 0.0481(19) 0.062(2) -0.0324(17) 0.0118(18) -0.0096(16)
C11 0.0398(16) 0.0458(16) 0.0418(15) -0.0230(13) 0.0038(12) -0.0116(13)
C12 0.0314(13) 0.0336(13) 0.0246(12) -0.0031(10) -0.0094(10) -0.0096(10)
C13 0.0377(16) 0.0556(18) 0.0363(15) -0.0050(13) -0.0109(12) 0.0076(13)
C14 0.0435(19) 0.077(3) 0.063(2) -0.0021(19) -0.0244(17) 0.0149(17)
C15 0.053(2) 0.089(3) 0.056(2) 0.019(2) -0.0345(18) -0.006(2)
C16 0.059(2) 0.095(3) 0.0305(16) 0.0122(17) -0.0188(15) -0.026(2)
C17 0.0364(15) 0.0590(19) 0.0284(13) 0.0031(12) -0.0116(11) -0.0155(13)
C18 0.0205(11) 0.0317(12) 0.0218(11) -0.0033(9) 0.0018(9) -0.0005(9)
C19 0.0270(13) 0.0366(14) 0.0295(12) -0.0085(10) 0.0014(10) 0.0019(10)
C20 0.0387(16) 0.0551(18) 0.0341(14) -0.0231(13) 0.0016(12) 0.0025(13)
C21 0.0423(17) 0.078(2) 0.0212(13) -0.0120(13) 0.0009(11) 0.0021(15)
C22 0.0424(17) 0.0556(18) 0.0269(13) 0.0078(12) -0.0045(12) 0.0014(14)
C23 0.0320(14) 0.0362(14) 0.0236(12) -0.0002(10) -0.0005(10) -0.0026(10)
C24 0.0233(12) 0.0216(11) 0.0284(11) -0.0020(9) -0.0055(9) 0.0014(8)
C25 0.0255(13) 0.0362(14) 0.0363(14) -0.0070(11) 0.0003(10) 0.0028(10)
C26 0.0253(14) 0.0489(17) 0.063(2) -0.0151(15) -0.0021(13) 0.0076(12)
C27 0.0332(16) 0.0453(18) 0.079(2) -0.0029(16) -0.0219(16) 0.0120(13)
C28 0.0446(18) 0.0537(19) 0.0442(17) 0.0081(14) -0.0178(14) 0.0058(14)
C29 0.0307(14) 0.0413(15) 0.0355(14) 0.0024(11) -0.0071(11) 0.0024(11)
C30 0.050(2) 0.057(2) 0.057(2) 0.0015(16) 0.0226(16) -0.0200(16)
C31 0.0486(19) 0.0432(17) 0.063(2) -0.0075(15) -0.0228(16) -0.0141(14)
C32 0.0443(18) 0.0264(14) 0.090(3) -0.0066(15) -0.0037(17) -0.0059(12)
C33 0.057(2) 0.0449(18) 0.0483(18) 0.0129(14) -0.0019(15) -0.0106(15)
C34 0.067(2) 0.0354(15) 0.0483(18) -0.0021(13) -0.0046(16) 0.0196(15)
C35 0.072(2) 0.0459(17) 0.0341(15) 0.0083(13) -0.0246(15) -0.0002(16)
C36 0.0223(11) 0.0294(12) 0.0174(10) -0.0012(8) -0.0044(8) 0.0017(9)
C37 0.0237(12) 0.0326(13) 0.0345(13) -0.0005(10) -0.0016(10) 0.0023(10)
C38 0.0229(13) 0.0531(18) 0.0500(17) 0.0015(14) -0.0048(12) 0.0050(12)
C39 0.0256(14) 0.0549(18) 0.0446(16) -0.0036(13) -0.0076(12) -0.0114(12)
C40 0.0373(16) 0.0412(15) 0.0414(15) -0.0084(12) -0.0057(12) -0.0109(12)
C41 0.0280(13) 0.0305(13) 0.0368(13) -0.0060(10) -0.0091(10) 0.0003(10)
C42 0.0272(12) 0.0249(11) 0.0198(10) -0.0017(8) 0.0002(9) 0.0028(9)
C43 0.0326(13) 0.0348(13) 0.0215(11) -0.0049(10) -0.0032(10) 0.0034(10)
C44 0.0553(18) 0.0367(14) 0.0222(12) -0.0057(10) 0.0014(12) 0.0048(13)
C45 0.0507(18) 0.0352(14) 0.0351(14) -0.0036(11) 0.0195(13) 0.0028(12)
C46 0.0362(15) 0.0346(14) 0.0470(16) -0.0043(12) 0.0163(13) -0.0054(11)
C47 0.0318(14) 0.0307(13) 0.0323(13) -0.0038(10) 0.0022(10) -0.0011(10)
C48 0.0221(11) 0.0217(11) 0.0307(12) -0.0055(9) -0.0069(9) 0.0062(9)
C49 0.0337(14) 0.0290(12) 0.0323(13) -0.0067(10) -0.0059(11) 0.0085(10)
C50 0.0522(18) 0.0382(15) 0.0411(16) -0.0174(12) -0.0183(13) 0.0163(13)
C51 0.055(2) 0.0390(16) 0.068(2) -0.0260(15) -0.0306(17) 0.0115(14)
C52 0.0379(16) 0.0280(14) 0.078(2) -0.0086(14) -0.0186(16) -0.0031(12)
C53 0.0288(13) 0.0271(12) 0.0431(15) -0.0029(11) -0.0035(11) 0.0012(10)
C54 0.0226(11) 0.0294(12) 0.0220(11) -0.0045(9) -0.0043(9) 0.0019(9)
C55 0.0256(12) 0.0312(13) 0.0365(13) -0.0074(10) -0.0048(10) 0.0047(10)
C56 0.0234(13) 0.0505(17) 0.0433(15) -0.0055(13) -0.0013(11) 0.0111(12)
C57 0.0227(14) 0.0586(19) 0.0557(19) -0.0032(15) -0.0052(13) 0.0003(13)
C58 0.0292(15) 0.0441(17) 0.082(2) -0.0167(16) -0.0117(15) -0.0037(12)
C59 0.0264(13) 0.0353(14) 0.0572(18) -0.0142(13) -0.0084(12) 0.0030(11)
C60 0.053(2) 0.087(3) 0.055(2) -0.0005(19) -0.0286(18) 0.0161(19)
C61 0.073(3) 0.125(4) 0.0315(17) 0.013(2) 0.0017(17) 0.039(3)
C62 0.102(3) 0.0381(18) 0.066(2) 0.0064(16) -0.025(2) 0.0208(19)
N1 0.0242(10) 0.0246(9) 0.0195(9) -0.0021(7) -0.0008(7) -0.0052(7)
N2 0.0205(9) 0.0218(9) 0.0238(9) -0.0020(7) 0.0011(7) -0.0025(7)
N3 0.0276(10) 0.0228(9) 0.0186(9) -0.0014(7) -0.0035(7) 0.0021(8)
N4 0.0290(11) 0.0246(9) 0.0190(9) 0.0010(7) -0.0003(8) 0.0065(8)
P1 0.0228(3) 0.0219(3) 0.0184(3) -0.0030(2) -0.0017(2) -0.0030(2)
P2 0.0193(3) 0.0205(3) 0.0178(3) -0.0019(2) -0.0006(2) 0.0003(2)
P3 0.0197(3) 0.0206(3) 0.0175(3) -0.0031(2) -0.0032(2) 0.0017(2)
P4 0.0192(3) 0.0204(3) 0.0203(3) -0.0029(2) -0.0022(2) 0.0035(2)
Si1 0.0342(4) 0.0308(4) 0.0343(4) -0.0068(3) 0.0060(3) -0.0139(3)
Si2 0.0257(4) 0.0248(3) 0.0357(4) -0.0015(3) 0.0004(3) -0.0060(3)
Si3 0.0374(4) 0.0230(3) 0.0239(3) 0.0019(2) -0.0070(3) 0.0018(3)
Si4 0.0428(4) 0.0397(4) 0.0237(3) 0.0041(3) -0.0052(3) 0.0154(3)

loop_
_atom_type_symbol
_atom_type_description
_atom_type_scat_dispersion_real
_atom_type_scat_dispersion_imag
_atom_type_scat_source
C C 0.0033 0.0016 'International Tables Vol C Tables 4.2.6.8 and 6.1.1.4'
H H 0.0000 0.0000 'International Tables Vol C Tables 4.2.6.8 and 6.1.1.4'
N N 0.0061 0.0033 'International Tables Vol C Tables 4.2.6.8 and 6.1.1.4'
Mg Mg 0.0486 0.0363 'International Tables Vol C Tables 4.2.6.8 and 6.1.1.4'
Si Si 0.0817 0.0704 'International Tables Vol C Tables 4.2.6.8 and 6.1.1.4'
P P 0.1023 0.0942 'International Tables Vol C Tables 4.2.6.8 and 6.1.1.4'

loop_
_geom_angle_atom_site_label_1
_geom_angle_atom_site_label_2
_geom_angle_atom_site_label_3
_geom_angle
C69 C64 C65 119.6(6)
C69 C64 C63 121.5(6)
C65 C64 C63 118.9(6)
C64 C65 C66 120.6(5)
C67 C66 C65 119.0(5)
C68 C67 C66 120.1(6)
C67 C68 C69 120.7(6)
C64 C69 C68 119.9(6)
C65A C64A C69A 120.2(17)
C65A C64A C63A 121.1(17)
C69A C64A C63A 117.3(17)
C64A C65A C66A 120.2(16)
C67A C66A C65A 117.9(16)
C68A C67A C66A 119.4(19)
C67A C68A C69A 122.1(17)
C64A C69A C68A 116.9(16)
N1 Mg1 N3 135.71(8)
N1 Mg1 C1 76.23(8)
N3 Mg1 C1 136.19(9)
N1 Mg1 C2 135.64(8)
N3 Mg1 C2 76.38(8)
C1 Mg1 C2 100.61(8)
N1 Mg1 P3 156.19(7)
N3 Mg1 P3 37.05(5)
C1 Mg1 P3 125.21(7)
C2 Mg1 P3 39.34(6)
N1 Mg1 P1 37.12(6)
N3 Mg1 P1 154.63(6)
C1 Mg1 P1 39.15(6)
C2 Mg1 P1 126.52(6)
P3 Mg1 P1 162.95(4)
N1 Mg1 Mg2 109.84(6)
N3 Mg1 Mg2 114.40(6)
C1 Mg1 Mg2 50.49(6)
C2 Mg1 Mg2 50.24(6)
P3 Mg1 Mg2 82.36(3)
P1 Mg1 Mg2 80.74(3)
N4 Mg2 N2 135.56(8)
N4 Mg2 C2 75.73(8)
N2 Mg2 C2 136.58(8)
N4 Mg2 C1 137.90(9)
N2 Mg2 C1 75.96(8)
C2 Mg2 C1 99.28(8)
N4 Mg2 P2 155.47(6)
N2 Mg2 P2 36.80(5)
C2 Mg2 P2 126.51(6)
C1 Mg2 P2 39.25(6)
N4 Mg2 P4 36.76(5)
N2 Mg2 P4 153.14(7)
C2 Mg2 P4 39.12(6)
C1 Mg2 P4 127.72(7)
P2 Mg2 P4 164.69(4)
N4 Mg2 Mg1 110.58(6)
N2 Mg2 Mg1 113.86(6)
C2 Mg2 Mg1 49.86(6)
C1 Mg2 Mg1 49.54(6)
P2 Mg2 Mg1 83.09(3)
P4 Mg2 Mg1 81.76(3)
P1 C1 P2 131.46(14)
P1 C1 Mg1 85.43(9)
P2 C1 Mg1 139.50(13)
P1 C1 Mg2 131.01(12)
P2 C1 Mg2 84.23(9)
Mg1 C1 Mg2 79.97(8)
P4 C2 P3 132.34(13)
P4 C2 Mg1 135.19(12)
P3 C2 Mg1 84.75(9)
P4 C2 Mg2 84.79(9)
P3 C2 Mg2 135.36(12)
Mg1 C2 Mg2 79.90(7)
C7 C6 C11 119.0(2)
C7 C6 P1 116.33(19)
C11 C6 P1 124.5(2)
C6 C7 C8 121.4(3)
C7 C8 C9 119.3(3)
C10 C9 C8 119.6(3)
C9 C10 C11 121.5(3)
C10 C11 C6 119.2(3)
C13 C12 C17 118.3(3)
C13 C12 P1 118.8(2)
C17 C12 P1 122.7(2)
C14 C13 C12 120.6(3)
C15 C14 C13 119.9(3)
C16 C15 C14 120.0(3)
C15 C16 C17 120.8(3)
C16 C17 C12 120.3(3)
C23 C18 C19 119.6(2)
C23 C18 P2 118.28(18)
C19 C18 P2 121.77(19)
C18 C19 C20 119.7(3)
C21 C20 C19 120.1(3)
C22 C21 C20 120.4(3)
C21 C22 C23 120.0(3)
C18 C23 C22 120.2(3)
C25 C24 C29 118.1(2)
C25 C24 P2 123.09(19)
C29 C24 P2 118.24(19)
C26 C25 C24 120.8(3)
C27 C26 C25 120.3(3)
C26 C27 C28 119.7(3)
C27 C28 C29 120.4(3)
C28 C29 C24 120.7(3)
C37 C36 C41 118.0(2)
C37 C36 P3 121.44(19)
C41 C36 P3 120.53(18)
C38 C37 C36 120.2(3)
C39 C38 C37 121.1(3)
C38 C39 C40 119.5(3)
C39 C40 C41 120.2(3)
C40 C41 C36 120.9(2)
C43 C42 C47 118.5(2)
C43 C42 P3 124.35(19)
C47 C42 P3 117.12(18)
C42 C43 C44 120.4(2)
C45 C44 C43 120.2(3)
C46 C45 C44 120.0(2)
C45 C46 C47 120.2(3)
C46 C47 C42 120.7(3)
C53 C48 C49 118.9(2)
C53 C48 P4 118.61(19)
C49 C48 P4 122.18(19)
C50 C49 C48 120.4(3)
C51 C50 C49 120.3(3)
C52 C51 C50 119.9(3)
C51 C52 C53 120.5(3)
C52 C53 C48 120.0(3)
C55 C54 C59 118.0(2)
C55 C54 P4 123.38(19)
C59 C54 P4 118.32(19)
C54 C55 C56 120.8(3)
C57 C56 C55 120.5(3)
C56 C57 C58 119.5(3)
C59 C58 C57 120.5(3)
C58 C59 C54 120.7(3)
P1 N1 Si1 128.79(12)
P1 N1 Mg1 93.37(9)
Si1 N1 Mg1 134.39(11)
P2 N2 Si2 132.95(12)
P2 N2 Mg2 93.70(9)
Si2 N2 Mg2 131.27(11)
P3 N3 Si3 132.38(12)
P3 N3 Mg1 93.15(9)
Si3 N3 Mg1 131.73(11)
P4 N4 Si4 133.55(13)
P4 N4 Mg2 94.00(9)
Si4 N4 Mg2 131.40(11)
N1 P1 C1 104.87(10)
N1 P1 C12 108.54(11)
C1 P1 C12 113.87(11)
N1 P1 C6 109.29(11)
C1 P1 C6 113.69(11)
C12 P1 C6 106.47(12)
N1 P1 Mg1 49.51(7)
C1 P1 Mg1 55.42(8)
C12 P1 Mg1 128.29(9)
C6 P1 Mg1 124.47(9)
N2 P2 C1 105.88(10)
N2 P2 C18 110.69(11)
C1 P2 C18 113.28(11)
N2 P2 C24 107.87(10)
C1 P2 C24 114.44(11)
C18 P2 C24 104.64(11)
N2 P2 Mg2 49.50(7)
C1 P2 Mg2 56.52(8)
C18 P2 Mg2 125.00(8)
C24 P2 Mg2 129.51(8)
N3 P3 C2 105.69(10)
N3 P3 C42 111.19(10)
C2 P3 C42 113.50(11)
N3 P3 C36 109.36(11)
C2 P3 C36 112.81(11)
C42 P3 C36 104.35(11)
N3 P3 Mg1 49.81(7)
C2 P3 Mg1 55.90(7)
C42 P3 Mg1 129.99(8)
C36 P3 Mg1 125.21(8)
N4 P4 C2 105.06(10)
N4 P4 C48 110.95(11)
C2 P4 C48 113.12(10)
N4 P4 C54 108.63(11)
C2 P4 C54 114.87(11)
C48 P4 C54 104.26(11)
N4 P4 Mg2 49.24(7)
C2 P4 Mg2 56.08(8)
C48 P4 Mg2 123.51(8)
C54 P4 Mg2 131.45(8)
N1 Si1 C5 113.90(14)
N1 Si1 C3 108.29(12)
C5 Si1 C3 107.74(17)
N1 Si1 C4 110.26(13)
C5 Si1 C4 107.6(2)
C3 Si1 C4 108.97(15)
N2 Si2 C31 111.74(12)
N2 Si2 C32 106.46(12)
C31 Si2 C32 108.88(17)
N2 Si2 C30 113.44(13)
C31 Si2 C30 107.53(18)
C32 Si2 C30 108.69(17)
N3 Si3 C35 114.87(12)
N3 Si3 C34 107.00(12)
C35 Si3 C34 109.01(16)
N3 Si3 C33 111.89(12)
C35 Si3 C33 105.40(16)
C34 Si3 C33 108.53(17)
N4 Si4 C62 112.12(14)
N4 Si4 C61 106.38(14)
C62 Si4 C61 110.1(2)
N4 Si4 C60 113.76(14)
C62 Si4 C60 106.6(2)
C61 Si4 C60 107.8(2)

loop_
_geom_bond_atom_site_label_1
_geom_bond_atom_site_label_2
_geom_bond_distance
C63 C64 1.494(9)
C64 C69 1.365(8)
C64 C65 1.372(9)
C65 C66 1.392(10)
C66 C67 1.375(9)
C67 C68 1.359(9)
C68 C69 1.384(8)
C63A C64A 1.489(17)
C64A C65A 1.368(17)
C64A C69A 1.373(15)
C65A C66A 1.40(2)
C66A C67A 1.373(19)
C67A C68A 1.346(19)
C68A C69A 1.396(18)
Mg1 N1 2.046(2)
Mg1 N3 2.051(2)
Mg1 C1 2.219(2)
Mg1 C2 2.229(2)
Mg1 P3 2.6810(9)
Mg1 P1 2.6860(9)
Mg1 Mg2 2.8714(10)
Mg2 N4 2.043(2)
Mg2 N2 2.045(2)
Mg2 C2 2.242(2)
Mg2 C1 2.250(2)
Mg2 P2 2.6836(9)
Mg2 P4 2.6906(9)
C1 P1 1.701(2)
C1 P2 1.706(2)
C2 P4 1.705(2)
C2 P3 1.707(2)
C3 Si1 1.866(3)
C4 Si1 1.871(4)
C5 Si1 1.865(3)
C6 C7 1.384(4)
C6 C11 1.400(4)
C6 P1 1.832(3)
C7 C8 1.385(4)
C8 C9 1.390(5)
C9 C10 1.372(5)
C10 C11 1.387(4)
C12 C13 1.398(4)
C12 C17 1.401(4)
C12 P1 1.822(2)
C13 C14 1.395(4)
C14 C15 1.378(5)
C15 C16 1.376(6)
C16 C17 1.381(4)
C18 C23 1.391(3)
C18 C19 1.392(3)
C18 P2 1.820(2)
C19 C20 1.394(4)
C20 C21 1.386(5)
C21 C22 1.372(5)
C22 C23 1.393(4)
C24 C25 1.393(3)
C24 C29 1.398(3)
C24 P2 1.828(2)
C25 C26 1.388(4)
C26 C27 1.377(5)
C27 C28 1.380(5)
C28 C29 1.382(4)
C30 Si2 1.871(3)
C31 Si2 1.852(3)
C32 Si2 1.861(3)
C33 Si3 1.867(3)
C34 Si3 1.865(3)
C35 Si3 1.864(3)
C36 C37 1.392(3)
C36 C41 1.400(3)
C36 P3 1.822(2)
C37 C38 1.389(4)
C38 C39 1.374(4)
C39 C40 1.375(4)
C40 C41 1.386(4)
C42 C43 1.393(3)
C42 C47 1.401(4)
C42 P3 1.817(2)
C43 C44 1.393(4)
C44 C45 1.382(4)
C45 C46 1.380(4)
C46 C47 1.383(4)
C48 C53 1.395(4)
C48 C49 1.395(3)
C48 P4 1.821(2)
C49 C50 1.387(4)
C50 C51 1.379(5)
C51 C52 1.375(5)
C52 C53 1.395(4)
C54 C55 1.391(3)
C54 C59 1.397(4)
C54 P4 1.824(2)
C55 C56 1.395(4)
C56 C57 1.363(4)
C57 C58 1.389(4)
C58 C59 1.381(4)
C60 Si4 1.874(4)
C61 Si4 1.863(4)
C62 Si4 1.856(4)
N1 P1 1.6237(19)
N1 Si1 1.716(2)
N2 P2 1.6107(19)
N2 Si2 1.716(2)
N3 P3 1.6176(19)
N3 Si3 1.7179(19)
N4 P4 1.6142(19)
N4 Si4 1.719(2)
